data_4038265
loop_
_publ_author_name
'Yang, Xiao'
'Zhang, Di'
'Liao, Yinhui'
'Zhao, Dahui'

_publ_section_title
;
 Toward an Air-Stable Triradical with Strong Spin Coupling: Synthesis of
 Substituted Truxene-5,10,15-triyl.
;
_journal_name_full 'The Journal of organic chemistry'
_journal_paper_doi 10.1021/acs.joc.9b03077
_journal_year 2020
_chemical_formula_moiety 'C52 H35 Cl9 O3'
_chemical_formula_sum 'C52 H35 Cl9 O3'
_chemical_formula_weight 1026.85
_space_group_crystal_system monoclinic
_space_group_IT_number 14
_space_group_name_Hall '-P 2yn'
_space_group_name_H-M_alt 'P 1 21/n 1'
_atom_sites_solution_hydrogens geom
_atom_sites_solution_primary dual
_audit_creation_date 2018-01-11
_audit_creation_method
;
Olex2 1.2
(compiled 2017.08.10 svn.r3458 for OlexSys, GUI svn.r5381)
;
_audit_update_record
;
????
;
_cell_angle_alpha 90
_cell_angle_beta 111.906(3)
_cell_angle_gamma 90
_cell_formula_units_Z 4
_cell_length_a 15.913(4)
_cell_length_b 15.005(3)
_cell_length_c 20.527(5)
_cell_measurement_reflns_used 13205
_cell_measurement_temperature 103(2)
_cell_measurement_theta_max 27.4852
_cell_measurement_theta_min 1.3571
_cell_volume 4547.4(18)
_computing_cell_refinement 'CrystalClear (Rigaku Inc., 2007)'
_computing_data_collection 'CrystalClear (Rigaku Inc., 2007)'
_computing_data_reduction 'CrystalClear (Rigaku Inc., 2007)'
_computing_molecular_graphics 'Olex2 (Dolomanov et al., 2009)'
_computing_publication_material 'CIFTAB (Sheldrick, 2013)'
_computing_structure_refinement 'ShelXL (Sheldrick, 2015)'
_computing_structure_solution 'ShelXT (Sheldrick, 2015)'
_diffrn_ambient_temperature 103(2)
_diffrn_measured_fraction_theta_full 0.996
_diffrn_measured_fraction_theta_max 0.994
_diffrn_measurement_device_type 'MM007-HF CCD(Saturn 724+)'
_diffrn_measurement_method '\w scans at fixed \c = 45\%'
_diffrn_radiation_monochromator Confocal
_diffrn_radiation_type MoK\a
_diffrn_radiation_wavelength 0.71073
_diffrn_reflns_av_R_equivalents 0.0636
_diffrn_reflns_av_unetI/netI 0.0609
_diffrn_reflns_Laue_measured_fraction_full 0.996
_diffrn_reflns_Laue_measured_fraction_max 0.994
_diffrn_reflns_limit_h_max 20
_diffrn_reflns_limit_h_min -20
_diffrn_reflns_limit_k_max 19
_diffrn_reflns_limit_k_min -19
_diffrn_reflns_limit_l_max 26
_diffrn_reflns_limit_l_min -26
_diffrn_reflns_number 35686
_diffrn_reflns_point_group_measured_fraction_full 0.996
_diffrn_reflns_point_group_measured_fraction_max 0.994
_diffrn_reflns_theta_full 25.242
_diffrn_reflns_theta_max 27.507
_diffrn_reflns_theta_min 1.728
_diffrn_source 'Rotating Anode'
_exptl_absorpt_coefficient_mu 0.600
_exptl_absorpt_correction_T_max 1.0000
_exptl_absorpt_correction_T_min 0.7766
_exptl_absorpt_correction_type multi-scan
_exptl_absorpt_process_details 'CrystalClear (Rigaku Inc., 2007)'
_exptl_crystal_colour brown
_exptl_crystal_density_diffrn 1.500
_exptl_crystal_description block
_exptl_crystal_F_000 2096
_exptl_crystal_size_max 0.265
_exptl_crystal_size_mid 0.172
_exptl_crystal_size_min 0.145
_refine_diff_density_max 0.876
_refine_diff_density_min -0.562
_refine_diff_density_rms 0.079
_refine_ls_extinction_method none
_refine_ls_goodness_of_fit_ref 1.210
_refine_ls_hydrogen_treatment constr
_refine_ls_matrix_type full
_refine_ls_number_parameters 582
_refine_ls_number_reflns 10393
_refine_ls_number_restraints 0
_refine_ls_restrained_S_all 1.210
_refine_ls_R_factor_all 0.1006
_refine_ls_R_factor_gt 0.0855
_refine_ls_shift/su_max 0.001
_refine_ls_shift/su_mean 0.000
_refine_ls_structure_factor_coef Fsqd
_refine_ls_weighting_details 'w=1/[\s^2^(Fo^2^)+(0.0423P)^2^+9.5026P] where P=(Fo^2^+2Fc^2^)/3'
_refine_ls_weighting_scheme calc
_refine_ls_wR_factor_gt 0.1619
_refine_ls_wR_factor_ref 0.1697
_reflns_Friedel_coverage 0.000
_reflns_number_gt 8928
_reflns_number_total 10393
_reflns_threshold_expression 'I > 2\s(I)'
_cod_data_source_file jo9b03077_si_002.cif
_cod_data_source_block mx6700
_cod_original_cell_volume 4547.5(18)
_cod_database_code 4038265
_shelx_shelxl_version_number 2016/6
_shelx_space_group_comment
;
The symmetry employed for this shelxl refinement is uniquely defined
by the following loop, which should always be used as a source of
symmetry information in preference to the above space-group names.
They are only intended as comments.
;
_shelx_estimated_absorpt_t_max 0.918
_shelx_estimated_absorpt_t_min 0.857
_olex2_refinement_description
;
1. Fixed Uiso
 At 1.2 times of:
  All C(H) groups, All C(H,H) groups
 At 1.5 times of:
  All C(H,H,H) groups
2.a Secondary CH2 refined with riding coordinates:
 C14(H14A,H14B)
2.b Aromatic/amide H refined with riding coordinates:
 C8(H8), C9(H9), C10(H10), C11(H11), C21(H21), C23(H23), C26(H26), C27(H27),
 C28(H28), C29(H29), C35(H35), C37(H37), C41(H41), C42(H42), C43(H43), C44(H44),
  C49(H49), C51(H51)
2.c Idealised Me refined as rotating group:
 C16(H16A,H16B,H16C), C17(H17A,H17B,H17C), C18(H18A,H18B,H18C), C32(H32A,H32B,
 H32C), C39(H39A,H39B,H39C)
;
_olex2_submission_special_instructions 'No special instructions were received'

loop_
_space_group_symop_operation_xyz
'x, y, z'
'-x+1/2, y+1/2, -z+1/2'
'-x, -y, -z'
'x-1/2, -y-1/2, z-1/2'

loop_
_atom_site_label
_atom_site_type_symbol
_atom_site_fract_x
_atom_site_fract_y
_atom_site_fract_z
_atom_site_U_iso_or_equiv
_atom_site_adp_type
_atom_site_occupancy
_atom_site_site_symmetry_order
_atom_site_calc_flag
_atom_site_refinement_flags_posn
_atom_site_refinement_flags_adp
_atom_site_refinement_flags_occupancy
_atom_site_disorder_assembly
_atom_site_disorder_group
Cl1 Cl 0.19879(7) 0.51308(7) 0.62911(6) 0.0360(2) Uani 1 1 d . . . . .
C1 C 0.4261(2) 0.6504(2) 0.8020(2) 0.0241(8) Uani 1 1 d . . . . .
O1 O 0.3612(2) 0.68374(19) 0.88764(15) 0.0358(7) Uani 1 1 d . . . . .
Cl2 Cl 0.26374(8) 0.43328(8) 0.39812(6) 0.0452(3) Uani 1 1 d . . . . .
O2 O 0.56001(18) 0.53965(18) 0.93139(14) 0.0298(6) Uani 1 1 d . . . . .
C2 C 0.4265(3) 0.5799(2) 0.7470(2) 0.0251(8) Uani 1 1 d . . . . .
O3 O 0.43191(18) 0.44404(17) 0.80616(15) 0.0295(6) Uani 1 1 d . . . . .
Cl3 Cl 0.51106(7) 0.61959(7) 0.60551(5) 0.0333(2) Uani 1 1 d . . . . .
C3 C 0.4809(3) 0.4955(2) 0.7728(2) 0.0255(8) Uani 1 1 d . . . . .
C4 C 0.5775(3) 0.5252(2) 0.8220(2) 0.0246(8) Uani 1 1 d . . . . .
Cl4 Cl 0.75606(8) 0.34855(7) 0.88366(6) 0.0414(3) Uani 1 1 d . . . . .
C5 C 0.5862(3) 0.5882(2) 0.8812(2) 0.0246(8) Uani 1 1 d . . . . .
Cl5 Cl 1.04214(8) 0.55739(9) 0.91366(7) 0.0519(3) Uani 1 1 d . . . . .
C6 C 0.5240(3) 0.6692(3) 0.84855(19) 0.0251(8) Uani 1 1 d . . . . .
Cl6 Cl 0.70881(7) 0.66831(6) 0.75277(5) 0.0328(2) Uani 1 1 d . . . . .
Cl7 Cl 0.55119(8) 0.84649(7) 0.98153(6) 0.0402(3) Uani 1 1 d . . . . .
C7 C 0.3718(3) 0.7256(3) 0.7560(2) 0.0271(8) Uani 1 1 d . . . . .
Cl8 Cl 0.49257(11) 1.13571(8) 0.81983(9) 0.0709(5) Uani 1 1 d . . . . .
C8 C 0.3429(3) 0.8060(3) 0.7734(2) 0.0295(9) Uani 1 1 d . . . . .
H8 H 0.360556 0.823468 0.821186 0.035 Uiso 1 1 calc R . . . .
C9 C 0.2877(3) 0.8609(3) 0.7200(2) 0.0353(10) Uani 1 1 d . . . . .
H9 H 0.268853 0.916896 0.731330 0.042 Uiso 1 1 calc R . . . .
Cl9 Cl 0.54283(8) 0.82038(7) 0.71583(6) 0.0414(3) Uani 1 1 d . . . . .
C10 C 0.2601(3) 0.8349(3) 0.6507(2) 0.0378(10) Uani 1 1 d . . . . .
H10 H 0.223454 0.873810 0.614868 0.045 Uiso 1 1 calc R . . . .
C11 C 0.2850(3) 0.7523(3) 0.6326(2) 0.0323(9) Uani 1 1 d . . . . .
H11 H 0.263967 0.733410 0.585020 0.039 Uiso 1 1 calc R . . . .
C12 C 0.3415(3) 0.6985(2) 0.6860(2) 0.0264(8) Uani 1 1 d . . . . .
C13 C 0.3777(3) 0.6094(2) 0.6821(2) 0.0254(8) Uani 1 1 d . . . . .
C14 C 0.3699(3) 0.6137(2) 0.8440(2) 0.0266(8) Uani 1 1 d . . . . .
H14A H 0.309414 0.594171 0.811389 0.032 Uiso 1 1 calc R . . . .
H14B H 0.401140 0.562073 0.872926 0.032 Uiso 1 1 calc R . . . .
C15 C 0.2822(3) 0.6804(3) 0.9066(3) 0.0402(11) Uani 1 1 d . . . . .
C16 C 0.2804(3) 0.5959(3) 0.9447(3) 0.0459(12) Uani 1 1 d . . . . .
H16A H 0.270755 0.545257 0.912564 0.069 Uiso 1 1 calc GR . . . .
H16B H 0.231077 0.598514 0.962310 0.069 Uiso 1 1 calc GR . . . .
H16C H 0.338258 0.588524 0.984246 0.069 Uiso 1 1 calc GR . . . .
C17 C 0.2965(4) 0.7587(4) 0.9556(3) 0.0582(15) Uani 1 1 d . . . . .
H17A H 0.352493 0.750027 0.996685 0.087 Uiso 1 1 calc GR . . . .
H17B H 0.245200 0.763460 0.970814 0.087 Uiso 1 1 calc GR . . . .
H17C H 0.301231 0.813468 0.931183 0.087 Uiso 1 1 calc GR . . . .
C18 C 0.1953(3) 0.6913(4) 0.8414(3) 0.0581(15) Uani 1 1 d . . . . .
H18A H 0.200281 0.744347 0.815240 0.087 Uiso 1 1 calc GR . . . .
H18B H 0.143492 0.697945 0.855905 0.087 Uiso 1 1 calc GR . . . .
H18C H 0.186424 0.638571 0.811393 0.087 Uiso 1 1 calc GR . . . .
C19 C 0.3526(3) 0.5639(3) 0.6127(2) 0.0262(8) Uani 1 1 d . . . . .
C20 C 0.2701(3) 0.5207(3) 0.5825(2) 0.0284(8) Uani 1 1 d . . . . .
C21 C 0.2416(3) 0.4800(3) 0.5174(2) 0.0324(9) Uani 1 1 d . . . . .
H21 H 0.184746 0.450473 0.498831 0.039 Uiso 1 1 calc R . . . .
C22 C 0.2981(3) 0.4834(3) 0.4797(2) 0.0320(9) Uani 1 1 d . . . . .
C23 C 0.3805(3) 0.5259(3) 0.5069(2) 0.0301(9) Uani 1 1 d . . . . .
H23 H 0.419221 0.527608 0.481151 0.036 Uiso 1 1 calc R . . . .
C24 C 0.4068(3) 0.5663(3) 0.5724(2) 0.0276(8) Uani 1 1 d . . . . .
C25 C 0.5014(3) 0.4400(2) 0.7182(2) 0.0274(8) Uani 1 1 d . . . . .
C26 C 0.4445(3) 0.3851(3) 0.6663(2) 0.0319(9) Uani 1 1 d . . . . .
H26 H 0.382084 0.379964 0.658991 0.038 Uiso 1 1 calc R . . . .
C27 C 0.4815(3) 0.3376(3) 0.6249(2) 0.0368(10) Uani 1 1 d . . . . .
H27 H 0.443345 0.301046 0.587912 0.044 Uiso 1 1 calc R . . . .
C28 C 0.5726(3) 0.3429(3) 0.6370(2) 0.0374(10) Uani 1 1 d . . . . .
H28 H 0.596258 0.310692 0.607784 0.045 Uiso 1 1 calc R . . . .
C29 C 0.6302(3) 0.3948(3) 0.6914(2) 0.0334(9) Uani 1 1 d . . . . .
H29 H 0.693184 0.397487 0.700414 0.040 Uiso 1 1 calc R . . . .
C30 C 0.5937(3) 0.4426(2) 0.7322(2) 0.0280(8) Uani 1 1 d . . . . .
C31 C 0.6387(3) 0.4968(2) 0.7958(2) 0.0269(8) Uani 1 1 d . . . . .
C32 C 0.4789(3) 0.3663(3) 0.8420(2) 0.0350(10) Uani 1 1 d . . . . .
H32A H 0.496853 0.329931 0.809715 0.052 Uiso 1 1 calc GR . . . .
H32B H 0.438985 0.331426 0.858892 0.052 Uiso 1 1 calc GR . . . .
H32C H 0.532993 0.384233 0.882028 0.052 Uiso 1 1 calc GR . . . .
C33 C 0.7389(3) 0.5107(3) 0.8224(2) 0.0277(8) Uani 1 1 d . . . . .
C34 C 0.7989(3) 0.4472(3) 0.8636(2) 0.0316(9) Uani 1 1 d . . . . .
C35 C 0.8919(3) 0.4599(3) 0.8923(2) 0.0371(10) Uani 1 1 d . . . . .
H35 H 0.930881 0.415861 0.921357 0.044 Uiso 1 1 calc R . . . .
C36 C 0.9259(3) 0.5383(3) 0.8773(2) 0.0362(10) Uani 1 1 d . . . . .
C37 C 0.8710(3) 0.6022(3) 0.8329(2) 0.0327(9) Uani 1 1 d . . . . .
H37 H 0.895982 0.654431 0.821154 0.039 Uiso 1 1 calc R . . . .
C38 C 0.7777(3) 0.5871(3) 0.8060(2) 0.0283(8) Uani 1 1 d . . . . .
C39 C 0.5569(3) 0.5939(3) 0.9882(2) 0.0341(9) Uani 1 1 d . . . . .
H39A H 0.503190 0.632173 0.971314 0.051 Uiso 1 1 calc GR . . . .
H39B H 0.611468 0.631038 1.006176 0.051 Uiso 1 1 calc GR . . . .
H39C H 0.554090 0.555462 1.025953 0.051 Uiso 1 1 calc GR . . . .
C40 C 0.6777(3) 0.6315(3) 0.91753(19) 0.0250(8) Uani 1 1 d . . . . .
C41 C 0.7582(3) 0.5947(3) 0.9619(2) 0.0285(8) Uani 1 1 d . . . . .
H41 H 0.762167 0.532886 0.972577 0.034 Uiso 1 1 calc R . . . .
C42 C 0.8335(3) 0.6495(3) 0.9909(2) 0.0321(9) Uani 1 1 d . . . . .
H42 H 0.889544 0.625055 1.021135 0.039 Uiso 1 1 calc R . . . .
C43 C 0.8268(3) 0.7401(3) 0.9755(2) 0.0328(9) Uani 1 1 d . . . . .
H43 H 0.879114 0.776664 0.994265 0.039 Uiso 1 1 calc R . . . .
C44 C 0.7447(3) 0.7782(3) 0.9332(2) 0.0315(9) Uani 1 1 d . . . . .
H44 H 0.740011 0.840386 0.923756 0.038 Uiso 1 1 calc R . . . .
C45 C 0.6696(3) 0.7225(2) 0.9051(2) 0.0257(8) Uani 1 1 d . . . . .
C46 C 0.5737(3) 0.7441(3) 0.8631(2) 0.0262(8) Uani 1 1 d . . . . .
C47 C 0.5477(3) 0.8395(3) 0.8484(2) 0.0291(8) Uani 1 1 d . . . . .
C48 C 0.5398(3) 0.8929(3) 0.9017(2) 0.0339(9) Uani 1 1 d . . . . .
C49 C 0.5213(3) 0.9836(3) 0.8927(3) 0.0396(11) Uani 1 1 d . . . . .
H49 H 0.515248 1.018284 0.929371 0.048 Uiso 1 1 calc R . . . .
C50 C 0.5121(3) 1.0216(3) 0.8303(3) 0.0440(12) Uani 1 1 d . . . . .
C51 C 0.5179(3) 0.9728(3) 0.7751(3) 0.0432(11) Uani 1 1 d . . . . .
H51 H 0.509298 1.000220 0.731355 0.052 Uiso 1 1 calc R . . . .
C52 C 0.5368(3) 0.8820(3) 0.7857(2) 0.0335(9) Uani 1 1 d . . . . .

loop_
_atom_site_aniso_label
_atom_site_aniso_U_11
_atom_site_aniso_U_22
_atom_site_aniso_U_33
_atom_site_aniso_U_23
_atom_site_aniso_U_13
_atom_site_aniso_U_12
Cl1 0.0320(5) 0.0430(6) 0.0350(6) 0.0022(4) 0.0148(5) -0.0032(4)
C1 0.0233(18) 0.0216(18) 0.0255(19) -0.0014(14) 0.0071(16) 0.0021(14)
O1 0.0388(17) 0.0331(16) 0.0407(17) -0.0023(13) 0.0209(14) 0.0030(13)
Cl2 0.0477(7) 0.0507(7) 0.0349(6) -0.0140(5) 0.0129(5) -0.0021(5)
O2 0.0327(15) 0.0292(14) 0.0288(15) 0.0035(11) 0.0129(13) 0.0019(12)
C2 0.0260(19) 0.0223(18) 0.027(2) -0.0016(15) 0.0104(17) 0.0019(15)
O3 0.0298(14) 0.0236(14) 0.0379(16) 0.0032(12) 0.0159(13) -0.0005(11)
Cl3 0.0289(5) 0.0367(5) 0.0352(5) 0.0001(4) 0.0130(4) -0.0001(4)
C3 0.0271(19) 0.0214(18) 0.029(2) 0.0008(15) 0.0113(17) 0.0022(15)
C4 0.0278(19) 0.0190(17) 0.028(2) 0.0043(15) 0.0114(17) 0.0014(15)
Cl4 0.0450(6) 0.0282(5) 0.0524(7) 0.0098(5) 0.0197(6) 0.0064(4)
C5 0.0268(19) 0.0210(18) 0.027(2) 0.0029(15) 0.0115(17) 0.0011(15)
Cl5 0.0301(6) 0.0655(8) 0.0564(8) 0.0031(6) 0.0119(6) -0.0011(5)
C6 0.029(2) 0.0259(19) 0.0231(19) -0.0017(15) 0.0129(17) 0.0027(15)
Cl6 0.0368(5) 0.0270(5) 0.0347(5) 0.0032(4) 0.0133(5) 0.0004(4)
Cl7 0.0446(6) 0.0389(6) 0.0377(6) -0.0101(5) 0.0163(5) 0.0026(5)
C7 0.0248(19) 0.0241(19) 0.035(2) 0.0006(16) 0.0146(18) 0.0015(15)
Cl8 0.0793(10) 0.0238(6) 0.1023(12) 0.0055(7) 0.0254(9) 0.0126(6)
C8 0.030(2) 0.028(2) 0.031(2) -0.0021(16) 0.0113(18) 0.0026(16)
C9 0.036(2) 0.028(2) 0.041(2) -0.0028(18) 0.014(2) 0.0094(18)
Cl9 0.0539(7) 0.0364(6) 0.0412(6) 0.0096(5) 0.0262(6) 0.0072(5)
C10 0.039(2) 0.031(2) 0.038(2) 0.0060(18) 0.008(2) 0.0110(19)
C11 0.036(2) 0.032(2) 0.026(2) 0.0016(17) 0.0087(18) 0.0055(18)
C12 0.029(2) 0.0225(18) 0.029(2) 0.0016(15) 0.0120(17) 0.0044(15)
C13 0.0248(19) 0.0232(18) 0.030(2) -0.0009(15) 0.0119(17) 0.0022(15)
C14 0.030(2) 0.0212(18) 0.031(2) -0.0015(15) 0.0143(17) 0.0001(15)
C15 0.043(3) 0.037(2) 0.050(3) 0.003(2) 0.028(2) 0.005(2)
C16 0.045(3) 0.044(3) 0.057(3) 0.004(2) 0.028(3) 0.003(2)
C17 0.076(4) 0.047(3) 0.071(4) -0.006(3) 0.049(3) 0.005(3)
C18 0.041(3) 0.073(4) 0.062(4) 0.021(3) 0.022(3) 0.019(3)
C19 0.0251(19) 0.0242(19) 0.028(2) 0.0011(15) 0.0084(17) 0.0033(15)
C20 0.028(2) 0.029(2) 0.029(2) 0.0028(16) 0.0113(18) 0.0047(16)
C21 0.030(2) 0.030(2) 0.033(2) 0.0001(17) 0.0067(19) -0.0009(17)
C22 0.036(2) 0.031(2) 0.025(2) -0.0022(16) 0.0081(18) 0.0053(18)
C23 0.036(2) 0.027(2) 0.030(2) 0.0013(16) 0.0156(19) 0.0073(17)
C24 0.029(2) 0.0261(19) 0.028(2) -0.0015(16) 0.0110(17) 0.0019(16)
C25 0.033(2) 0.0207(18) 0.028(2) 0.0021(15) 0.0113(18) 0.0054(15)
C26 0.034(2) 0.0218(19) 0.037(2) 0.0019(17) 0.0099(19) 0.0038(16)
C27 0.046(3) 0.026(2) 0.036(2) -0.0050(17) 0.012(2) 0.0025(19)
C28 0.053(3) 0.028(2) 0.040(2) -0.0023(18) 0.026(2) 0.0048(19)
C29 0.037(2) 0.028(2) 0.038(2) -0.0002(17) 0.018(2) 0.0034(18)
C30 0.036(2) 0.0195(18) 0.030(2) 0.0021(15) 0.0152(18) 0.0055(16)
C31 0.030(2) 0.0197(18) 0.031(2) 0.0020(15) 0.0121(18) -0.0003(15)
C32 0.041(2) 0.023(2) 0.045(3) 0.0041(18) 0.020(2) -0.0001(17)
C33 0.032(2) 0.0243(19) 0.030(2) -0.0025(16) 0.0149(18) 0.0015(16)
C34 0.035(2) 0.028(2) 0.037(2) 0.0017(17) 0.020(2) 0.0044(17)
C35 0.032(2) 0.038(2) 0.041(2) 0.0024(19) 0.013(2) 0.0115(19)
C36 0.024(2) 0.045(3) 0.040(2) -0.003(2) 0.0121(19) 0.0022(18)
C37 0.032(2) 0.032(2) 0.040(2) -0.0036(18) 0.020(2) -0.0027(17)
C38 0.033(2) 0.0251(19) 0.031(2) -0.0026(16) 0.0163(18) 0.0024(16)
C39 0.040(2) 0.038(2) 0.027(2) -0.0005(17) 0.0151(19) -0.0007(19)
C40 0.029(2) 0.0253(19) 0.0244(19) -0.0025(15) 0.0143(17) 0.0005(15)
C41 0.032(2) 0.028(2) 0.026(2) -0.0001(16) 0.0119(18) 0.0030(16)
C42 0.029(2) 0.035(2) 0.031(2) -0.0031(17) 0.0100(18) 0.0045(17)
C43 0.030(2) 0.034(2) 0.037(2) -0.0044(18) 0.0144(19) -0.0038(17)
C44 0.035(2) 0.025(2) 0.038(2) -0.0034(17) 0.018(2) -0.0025(17)
C45 0.028(2) 0.0234(18) 0.029(2) -0.0036(15) 0.0146(17) 0.0011(15)
C46 0.029(2) 0.0235(18) 0.029(2) -0.0002(15) 0.0136(17) 0.0026(15)
C47 0.0257(19) 0.0223(19) 0.039(2) -0.0027(16) 0.0124(18) -0.0016(15)
C48 0.023(2) 0.030(2) 0.048(3) -0.0050(19) 0.0115(19) -0.0009(16)
C49 0.029(2) 0.028(2) 0.059(3) -0.010(2) 0.013(2) 0.0018(17)
C50 0.045(3) 0.020(2) 0.067(3) 0.000(2) 0.021(3) 0.0061(18)
C51 0.042(3) 0.031(2) 0.057(3) 0.018(2) 0.019(2) 0.0051(19)
C52 0.036(2) 0.028(2) 0.039(2) 0.0039(18) 0.017(2) 0.0023(17)

loop_
_atom_type_symbol
_atom_type_description
_atom_type_scat_dispersion_real
_atom_type_scat_dispersion_imag
_atom_type_scat_source
C C 0.0033 0.0016 'International Tables Vol C Tables 4.2.6.8 and 6.1.1.4'
H H 0.0000 0.0000 'International Tables Vol C Tables 4.2.6.8 and 6.1.1.4'
Cl Cl 0.1484 0.1585 'International Tables Vol C Tables 4.2.6.8 and 6.1.1.4'
O O 0.0106 0.0060 'International Tables Vol C Tables 4.2.6.8 and 6.1.1.4'

loop_
_geom_angle_atom_site_label_1
_geom_angle_atom_site_label_2
_geom_angle_atom_site_label_3
_geom_angle
_geom_angle_site_symmetry_1
_geom_angle_site_symmetry_3
_geom_angle_publ_flag
C2 C1 C14 108.7(3) . . ?
C6 C1 C2 107.7(3) . . ?
C6 C1 C14 112.6(3) . . ?
C7 C1 C2 102.2(3) . . ?
C7 C1 C6 117.7(3) . . ?
C7 C1 C14 107.2(3) . . ?
C14 O1 C15 116.3(3) . . ?
C39 O2 C5 113.5(3) . . ?
C3 C2 C1 118.3(3) . . ?
C13 C2 C1 109.9(3) . . ?
C13 C2 C3 131.8(3) . . ?
C32 O3 C3 114.2(3) . . ?
C2 C3 C4 106.5(3) . . ?
C2 C3 C25 116.8(3) . . ?
O3 C3 C2 105.9(3) . . ?
O3 C3 C4 115.1(3) . . ?
O3 C3 C25 111.1(3) . . ?
C25 C3 C4 101.7(3) . . ?
C5 C4 C3 118.4(3) . . ?
C31 C4 C3 109.7(3) . . ?
C31 C4 C5 131.2(4) . . ?
O2 C5 C4 107.2(3) . . ?
O2 C5 C6 113.3(3) . . ?
O2 C5 C40 110.3(3) . . ?
C4 C5 C6 106.9(3) . . ?
C4 C5 C40 116.7(3) . . ?
C40 C5 C6 102.6(3) . . ?
C1 C6 C5 117.7(3) . . ?
C46 C6 C1 132.5(4) . . ?
C46 C6 C5 109.3(3) . . ?
C8 C7 C1 130.9(4) . . ?
C8 C7 C12 119.9(4) . . ?
C12 C7 C1 108.8(3) . . ?
C7 C8 H8 120.5 . . ?
C7 C8 C9 119.0(4) . . ?
C9 C8 H8 120.5 . . ?
C8 C9 H9 119.6 . . ?
C10 C9 C8 120.7(4) . . ?
C10 C9 H9 119.6 . . ?
C9 C10 H10 119.5 . . ?
C9 C10 C11 120.9(4) . . ?
C11 C10 H10 119.5 . . ?
C10 C11 H11 120.9 . . ?
C12 C11 C10 118.1(4) . . ?
C12 C11 H11 120.9 . . ?
C7 C12 C13 109.2(3) . . ?
C11 C12 C7 121.1(4) . . ?
C11 C12 C13 129.7(4) . . ?
C2 C13 C12 109.9(3) . . ?
C2 C13 C19 130.2(3) . . ?
C12 C13 C19 119.8(3) . . ?
C1 C14 H14A 110.2 . . ?
C1 C14 H14B 110.2 . . ?
O1 C14 C1 107.4(3) . . ?
O1 C14 H14A 110.2 . . ?
O1 C14 H14B 110.2 . . ?
H14A C14 H14B 108.5 . . ?
O1 C15 C16 111.0(4) . . ?
O1 C15 C17 102.8(4) . . ?
O1 C15 C18 110.7(4) . . ?
C16 C15 C17 109.8(4) . . ?
C16 C15 C18 111.1(4) . . ?
C17 C15 C18 111.2(4) . . ?
C15 C16 H16A 109.5 . . ?
C15 C16 H16B 109.5 . . ?
C15 C16 H16C 109.5 . . ?
H16A C16 H16B 109.5 . . ?
H16A C16 H16C 109.5 . . ?
H16B C16 H16C 109.5 . . ?
C15 C17 H17A 109.5 . . ?
C15 C17 H17B 109.5 . . ?
C15 C17 H17C 109.5 . . ?
H17A C17 H17B 109.5 . . ?
H17A C17 H17C 109.5 . . ?
H17B C17 H17C 109.5 . . ?
C15 C18 H18A 109.5 . . ?
C15 C18 H18B 109.5 . . ?
C15 C18 H18C 109.5 . . ?
H18A C18 H18B 109.5 . . ?
H18A C18 H18C 109.5 . . ?
H18B C18 H18C 109.5 . . ?
C20 C19 C13 120.8(3) . . ?
C20 C19 C24 115.9(4) . . ?
C24 C19 C13 123.2(3) . . ?
C19 C20 Cl1 119.2(3) . . ?
C21 C20 Cl1 117.2(3) . . ?
C21 C20 C19 123.6(4) . . ?
C20 C21 H21 120.8 . . ?
C20 C21 C22 118.4(4) . . ?
C22 C21 H21 120.8 . . ?
C21 C22 Cl2 119.2(3) . . ?
C23 C22 Cl2 120.3(3) . . ?
C23 C22 C21 120.5(4) . . ?
C22 C23 H23 120.3 . . ?
C22 C23 C24 119.5(4) . . ?
C24 C23 H23 120.3 . . ?
C19 C24 Cl3 119.3(3) . . ?
C23 C24 Cl3 118.6(3) . . ?
C23 C24 C19 122.1(4) . . ?
C26 C25 C3 129.2(4) . . ?
C26 C25 C30 120.9(4) . . ?
C30 C25 C3 109.5(3) . . ?
C25 C26 H26 121.0 . . ?
C25 C26 C27 117.9(4) . . ?
C27 C26 H26 121.0 . . ?
C26 C27 H27 119.5 . . ?
C28 C27 C26 121.0(4) . . ?
C28 C27 H27 119.5 . . ?
C27 C28 H28 119.7 . . ?
C27 C28 C29 120.7(4) . . ?
C29 C28 H28 119.7 . . ?
C28 C29 H29 120.8 . . ?
C30 C29 C28 118.5(4) . . ?
C30 C29 H29 120.8 . . ?
C25 C30 C31 108.9(3) . . ?
C29 C30 C25 120.8(4) . . ?
C29 C30 C31 130.2(4) . . ?
C4 C31 C30 110.0(3) . . ?
C4 C31 C33 129.9(4) . . ?
C30 C31 C33 120.0(3) . . ?
O3 C32 H32A 109.5 . . ?
O3 C32 H32B 109.5 . . ?
O3 C32 H32C 109.5 . . ?
H32A C32 H32B 109.5 . . ?
H32A C32 H32C 109.5 . . ?
H32B C32 H32C 109.5 . . ?
C34 C33 C31 121.6(4) . . ?
C34 C33 C38 116.2(4) . . ?
C38 C33 C31 122.2(4) . . ?
C33 C34 Cl4 119.0(3) . . ?
C35 C34 Cl4 117.8(3) . . ?
C35 C34 C33 123.1(4) . . ?
C34 C35 H35 121.0 . . ?
C36 C35 C34 118.0(4) . . ?
C36 C35 H35 121.0 . . ?
C35 C36 Cl5 119.3(3) . . ?
C35 C36 C37 122.3(4) . . ?
C37 C36 Cl5 118.4(3) . . ?
C36 C37 H37 121.2 . . ?
C36 C37 C38 117.7(4) . . ?
C38 C37 H37 121.2 . . ?
C33 C38 Cl6 119.7(3) . . ?
C37 C38 Cl6 117.8(3) . . ?
C37 C38 C33 122.5(4) . . ?
O2 C39 H39A 109.5 . . ?
O2 C39 H39B 109.5 . . ?
O2 C39 H39C 109.5 . . ?
H39A C39 H39B 109.5 . . ?
H39A C39 H39C 109.5 . . ?
H39B C39 H39C 109.5 . . ?
C41 C40 C5 129.8(4) . . ?
C41 C40 C45 121.0(4) . . ?
C45 C40 C5 109.0(3) . . ?
C40 C41 H41 120.5 . . ?
C40 C41 C42 119.0(4) . . ?
C42 C41 H41 120.5 . . ?
C41 C42 H42 120.0 . . ?
C41 C42 C43 120.0(4) . . ?
C43 C42 H42 120.0 . . ?
C42 C43 H43 119.4 . . ?
C42 C43 C44 121.1(4) . . ?
C44 C43 H43 119.4 . . ?
C43 C44 H44 120.9 . . ?
C43 C44 C45 118.1(4) . . ?
C45 C44 H44 120.9 . . ?
C40 C45 C44 120.5(4) . . ?
C40 C45 C46 109.1(3) . . ?
C44 C45 C46 130.4(4) . . ?
C6 C46 C45 109.9(3) . . ?
C6 C46 C47 131.6(4) . . ?
C45 C46 C47 118.3(3) . . ?
C48 C47 C46 119.4(4) . . ?
C52 C47 C46 124.0(4) . . ?
C52 C47 C48 116.5(4) . . ?
C47 C48 Cl7 120.2(3) . . ?
C49 C48 Cl7 117.6(4) . . ?
C49 C48 C47 122.2(4) . . ?
C48 C49 H49 120.7 . . ?
C50 C49 C48 118.7(4) . . ?
C50 C49 H49 120.7 . . ?
C49 C50 Cl8 118.8(4) . . ?
C49 C50 C51 122.3(4) . . ?
C51 C50 Cl8 118.9(4) . . ?
C50 C51 H51 121.1 . . ?
C50 C51 C52 117.8(4) . . ?
C52 C51 H51 121.1 . . ?
C47 C52 Cl9 119.6(3) . . ?
C47 C52 C51 122.6(4) . . ?
C51 C52 Cl9 117.8(4) . . ?

loop_
_geom_bond_atom_site_label_1
_geom_bond_atom_site_label_2
_geom_bond_distance
_geom_bond_site_symmetry_2
_geom_bond_publ_flag
Cl1 C20 1.739(4) . ?
C1 C2 1.548(5) . ?
C1 C6 1.519(5) . ?
C1 C7 1.518(5) . ?
C1 C14 1.555(5) . ?
O1 C14 1.421(5) . ?
O1 C15 1.447(5) . ?
Cl2 C22 1.728(4) . ?
O2 C5 1.444(4) . ?
O2 C39 1.438(5) . ?
C2 C3 1.514(5) . ?
C2 C13 1.342(5) . ?
O3 C3 1.438(5) . ?
O3 C32 1.433(5) . ?
Cl3 C24 1.736(4) . ?
C3 C4 1.556(5) . ?
C3 C25 1.526(5) . ?
C4 C5 1.505(5) . ?
C4 C31 1.347(5) . ?
Cl4 C34 1.743(4) . ?
C5 C6 1.553(5) . ?
C5 C40 1.513(5) . ?
Cl5 C36 1.741(4) . ?
C6 C46 1.342(5) . ?
Cl6 C38 1.728(4) . ?
Cl7 C48 1.727(5) . ?
C7 C8 1.385(5) . ?
C7 C12 1.396(5) . ?
Cl8 C50 1.740(4) . ?
C8 H8 0.9500 . ?
C8 C9 1.391(6) . ?
C9 H9 0.9500 . ?
C9 C10 1.378(6) . ?
Cl9 C52 1.738(4) . ?
C10 H10 0.9500 . ?
C10 C11 1.393(6) . ?
C11 H11 0.9500 . ?
C11 C12 1.388(5) . ?
C12 C13 1.469(5) . ?
C13 C19 1.494(5) . ?
C14 H14A 0.9900 . ?
C14 H14B 0.9900 . ?
C15 C16 1.496(6) . ?
C15 C17 1.508(7) . ?
C15 C18 1.533(7) . ?
C16 H16A 0.9800 . ?
C16 H16B 0.9800 . ?
C16 H16C 0.9800 . ?
C17 H17A 0.9800 . ?
C17 H17B 0.9800 . ?
C17 H17C 0.9800 . ?
C18 H18A 0.9800 . ?
C18 H18B 0.9800 . ?
C18 H18C 0.9800 . ?
C19 C20 1.386(5) . ?
C19 C24 1.401(5) . ?
C20 C21 1.383(6) . ?
C21 H21 0.9500 . ?
C21 C22 1.388(6) . ?
C22 C23 1.376(6) . ?
C23 H23 0.9500 . ?
C23 C24 1.389(5) . ?
C25 C26 1.384(6) . ?
C25 C30 1.388(6) . ?
C26 H26 0.9500 . ?
C26 C27 1.397(6) . ?
C27 H27 0.9500 . ?
C27 C28 1.379(6) . ?
C28 H28 0.9500 . ?
C28 C29 1.390(6) . ?
C29 H29 0.9500 . ?
C29 C30 1.383(5) . ?
C30 C31 1.478(5) . ?
C31 C33 1.494(5) . ?
C32 H32A 0.9800 . ?
C32 H32B 0.9800 . ?
C32 H32C 0.9800 . ?
C33 C34 1.390(6) . ?
C33 C38 1.402(5) . ?
C34 C35 1.386(6) . ?
C35 H35 0.9500 . ?
C35 C36 1.376(6) . ?
C36 C37 1.386(6) . ?
C37 H37 0.9500 . ?
C37 C38 1.395(6) . ?
C39 H39A 0.9800 . ?
C39 H39B 0.9800 . ?
C39 H39C 0.9800 . ?
C40 C41 1.380(5) . ?
C40 C45 1.387(5) . ?
C41 H41 0.9500 . ?
C41 C42 1.390(6) . ?
C42 H42 0.9500 . ?
C42 C43 1.390(6) . ?
C43 H43 0.9500 . ?
C43 C44 1.394(6) . ?
C44 H44 0.9500 . ?
C44 C45 1.394(5) . ?
C45 C46 1.482(5) . ?
C46 C47 1.490(5) . ?
C47 C48 1.399(6) . ?
C47 C52 1.387(6) . ?
C48 C49 1.390(6) . ?
C49 H49 0.9500 . ?
C49 C50 1.358(7) . ?
C50 C51 1.381(7) . ?
C51 H51 0.9500 . ?
C51 C52 1.395(6) . ?

loop_
_geom_torsion_atom_site_label_1
_geom_torsion_atom_site_label_2
_geom_torsion_atom_site_label_3
_geom_torsion_atom_site_label_4
_geom_torsion
_geom_torsion_site_symmetry_1
_geom_torsion_site_symmetry_2
_geom_torsion_site_symmetry_3
_geom_torsion_site_symmetry_4
_geom_torsion_publ_flag
Cl1 C20 C21 C22 -178.6(3) . . . . ?
C1 C2 C3 O3 72.1(4) . . . . ?
C1 C2 C3 C4 -50.9(4) . . . . ?
C1 C2 C3 C25 -163.7(3) . . . . ?
C1 C2 C13 C12 0.4(4) . . . . ?
C1 C2 C13 C19 -175.2(4) . . . . ?
C1 C6 C46 C45 -172.7(4) . . . . ?
C1 C6 C46 C47 11.6(7) . . . . ?
C1 C7 C8 C9 -175.3(4) . . . . ?
C1 C7 C12 C11 175.8(4) . . . . ?
C1 C7 C12 C13 -3.3(4) . . . . ?
Cl2 C22 C23 C24 179.6(3) . . . . ?
O2 C5 C6 C1 -66.0(4) . . . . ?
O2 C5 C6 C46 120.2(3) . . . . ?
O2 C5 C40 C41 51.3(5) . . . . ?
O2 C5 C40 C45 -123.0(3) . . . . ?
C2 C1 C6 C5 -50.6(4) . . . . ?
C2 C1 C6 C46 121.5(4) . . . . ?
C2 C1 C7 C8 175.9(4) . . . . ?
C2 C1 C7 C12 3.3(4) . . . . ?
C2 C1 C14 O1 -172.8(3) . . . . ?
C2 C3 C4 C5 52.9(4) . . . . ?
C2 C3 C4 C31 -118.8(3) . . . . ?
C2 C3 C25 C26 -74.8(5) . . . . ?
C2 C3 C25 C30 112.5(4) . . . . ?
C2 C13 C19 C20 95.2(5) . . . . ?
C2 C13 C19 C24 -88.7(5) . . . . ?
O3 C3 C4 C5 -64.2(4) . . . . ?
O3 C3 C4 C31 124.2(3) . . . . ?
O3 C3 C25 C26 46.7(5) . . . . ?
O3 C3 C25 C30 -125.9(3) . . . . ?
C3 C2 C13 C12 -177.2(4) . . . . ?
C3 C2 C13 C19 7.2(7) . . . . ?
C3 C4 C5 O2 69.0(4) . . . . ?
C3 C4 C5 C6 -52.7(4) . . . . ?
C3 C4 C5 C40 -166.8(3) . . . . ?
C3 C4 C31 C30 -3.6(4) . . . . ?
C3 C4 C31 C33 178.0(4) . . . . ?
C3 C25 C26 C27 -176.7(4) . . . . ?
C3 C25 C30 C29 177.8(4) . . . . ?
C3 C25 C30 C31 1.0(4) . . . . ?
C4 C3 C25 C26 169.7(4) . . . . ?
C4 C3 C25 C30 -2.9(4) . . . . ?
C4 C5 C6 C1 51.8(4) . . . . ?
C4 C5 C6 C46 -122.0(3) . . . . ?
C4 C5 C40 C41 -71.2(5) . . . . ?
C4 C5 C40 C45 114.4(4) . . . . ?
C4 C31 C33 C34 96.5(5) . . . . ?
C4 C31 C33 C38 -85.2(5) . . . . ?
Cl4 C34 C35 C36 -179.1(3) . . . . ?
C5 C4 C31 C30 -173.8(4) . . . . ?
C5 C4 C31 C33 7.8(7) . . . . ?
C5 C6 C46 C45 -0.1(4) . . . . ?
C5 C6 C46 C47 -175.8(4) . . . . ?
C5 C40 C41 C42 -177.9(4) . . . . ?
C5 C40 C45 C44 179.7(3) . . . . ?
C5 C40 C45 C46 2.1(4) . . . . ?
Cl5 C36 C37 C38 -178.0(3) . . . . ?
C6 C1 C2 C3 51.1(4) . . . . ?
C6 C1 C2 C13 -126.8(3) . . . . ?
C6 C1 C7 C8 -66.5(5) . . . . ?
C6 C1 C7 C12 120.9(4) . . . . ?
C6 C1 C14 O1 68.0(4) . . . . ?
C6 C5 C40 C41 172.3(4) . . . . ?
C6 C5 C40 C45 -2.0(4) . . . . ?
C6 C46 C47 C48 99.7(5) . . . . ?
C6 C46 C47 C52 -85.1(6) . . . . ?
Cl7 C48 C49 C50 180.0(3) . . . . ?
C7 C1 C2 C3 175.7(3) . . . . ?
C7 C1 C2 C13 -2.2(4) . . . . ?
C7 C1 C6 C5 -165.2(3) . . . . ?
C7 C1 C6 C46 6.9(6) . . . . ?
C7 C1 C14 O1 -63.0(4) . . . . ?
C7 C8 C9 C10 1.7(6) . . . . ?
C7 C12 C13 C2 1.9(5) . . . . ?
C7 C12 C13 C19 178.0(3) . . . . ?
Cl8 C50 C51 C52 177.8(4) . . . . ?
C8 C7 C12 C11 2.3(6) . . . . ?
C8 C7 C12 C13 -176.8(3) . . . . ?
C8 C9 C10 C11 1.4(7) . . . . ?
C9 C10 C11 C12 -2.6(7) . . . . ?
C10 C11 C12 C7 0.7(6) . . . . ?
C10 C11 C12 C13 179.6(4) . . . . ?
C11 C12 C13 C2 -177.1(4) . . . . ?
C11 C12 C13 C19 -1.0(6) . . . . ?
C12 C7 C8 C9 -3.4(6) . . . . ?
C12 C13 C19 C20 -80.1(5) . . . . ?
C12 C13 C19 C24 96.0(5) . . . . ?
C13 C2 C3 O3 -110.5(5) . . . . ?
C13 C2 C3 C4 126.5(4) . . . . ?
C13 C2 C3 C25 13.7(6) . . . . ?
C13 C19 C20 Cl1 -4.5(5) . . . . ?
C13 C19 C20 C21 177.7(4) . . . . ?
C13 C19 C24 Cl3 3.4(5) . . . . ?
C13 C19 C24 C23 -177.8(4) . . . . ?
C14 C1 C2 C3 -71.2(4) . . . . ?
C14 C1 C2 C13 110.9(4) . . . . ?
C14 C1 C6 C5 69.3(4) . . . . ?
C14 C1 C6 C46 -118.6(4) . . . . ?
C14 C1 C7 C8 61.6(5) . . . . ?
C14 C1 C7 C12 -111.0(3) . . . . ?
C14 O1 C15 C16 59.1(5) . . . . ?
C14 O1 C15 C17 176.5(4) . . . . ?
C14 O1 C15 C18 -64.7(5) . . . . ?
C15 O1 C14 C1 153.3(3) . . . . ?
C19 C20 C21 C22 -0.7(6) . . . . ?
C20 C19 C24 Cl3 179.6(3) . . . . ?
C20 C19 C24 C23 -1.6(6) . . . . ?
C20 C21 C22 Cl2 -179.8(3) . . . . ?
C20 C21 C22 C23 0.3(6) . . . . ?
C21 C22 C23 C24 -0.5(6) . . . . ?
C22 C23 C24 Cl3 -180.0(3) . . . . ?
C22 C23 C24 C19 1.2(6) . . . . ?
C24 C19 C20 Cl1 179.2(3) . . . . ?
C24 C19 C20 C21 1.4(6) . . . . ?
C25 C3 C4 C5 175.6(3) . . . . ?
C25 C3 C4 C31 4.0(4) . . . . ?
C25 C26 C27 C28 2.1(6) . . . . ?
C25 C30 C31 C4 1.7(4) . . . . ?
C25 C30 C31 C33 -179.7(3) . . . . ?
C26 C25 C30 C29 4.4(6) . . . . ?
C26 C25 C30 C31 -172.3(3) . . . . ?
C26 C27 C28 C29 0.9(7) . . . . ?
C27 C28 C29 C30 -1.4(6) . . . . ?
C28 C29 C30 C25 -1.2(6) . . . . ?
C28 C29 C30 C31 174.7(4) . . . . ?
C29 C30 C31 C4 -174.6(4) . . . . ?
C29 C30 C31 C33 4.0(6) . . . . ?
C30 C25 C26 C27 -4.7(6) . . . . ?
C30 C31 C33 C34 -81.8(5) . . . . ?
C30 C31 C33 C38 96.5(5) . . . . ?
C31 C4 C5 O2 -121.5(4) . . . . ?
C31 C4 C5 C6 116.8(4) . . . . ?
C31 C4 C5 C40 2.7(6) . . . . ?
C31 C33 C34 Cl4 0.8(5) . . . . ?
C31 C33 C34 C35 -176.4(4) . . . . ?
C31 C33 C38 Cl6 -0.4(5) . . . . ?
C31 C33 C38 C37 177.4(4) . . . . ?
C32 O3 C3 C2 -172.4(3) . . . . ?
C32 O3 C3 C4 -55.0(4) . . . . ?
C32 O3 C3 C25 59.9(4) . . . . ?
C33 C34 C35 C36 -1.9(6) . . . . ?
C34 C33 C38 Cl6 178.0(3) . . . . ?
C34 C33 C38 C37 -4.2(6) . . . . ?
C34 C35 C36 Cl5 178.9(3) . . . . ?
C34 C35 C36 C37 -2.6(7) . . . . ?
C35 C36 C37 C38 3.4(6) . . . . ?
C36 C37 C38 Cl6 178.0(3) . . . . ?
C36 C37 C38 C33 0.1(6) . . . . ?
C38 C33 C34 Cl4 -177.7(3) . . . . ?
C38 C33 C34 C35 5.1(6) . . . . ?
C39 O2 C5 C4 -174.6(3) . . . . ?
C39 O2 C5 C6 -57.0(4) . . . . ?
C39 O2 C5 C40 57.4(4) . . . . ?
C40 C5 C6 C1 175.1(3) . . . . ?
C40 C5 C6 C46 1.3(4) . . . . ?
C40 C41 C42 C43 0.7(6) . . . . ?
C40 C45 C46 C6 -1.2(4) . . . . ?
C40 C45 C46 C47 175.1(3) . . . . ?
C41 C40 C45 C44 4.8(6) . . . . ?
C41 C40 C45 C46 -172.9(3) . . . . ?
C41 C42 C43 C44 2.2(6) . . . . ?
C42 C43 C44 C45 -1.5(6) . . . . ?
C43 C44 C45 C40 -1.9(6) . . . . ?
C43 C44 C45 C46 175.2(4) . . . . ?
C44 C45 C46 C6 -178.6(4) . . . . ?
C44 C45 C46 C47 -2.2(6) . . . . ?
C45 C40 C41 C42 -4.1(6) . . . . ?
C45 C46 C47 C48 -75.7(5) . . . . ?
C45 C46 C47 C52 99.5(5) . . . . ?
C46 C47 C48 Cl7 -5.1(5) . . . . ?
C46 C47 C48 C49 176.0(4) . . . . ?
C46 C47 C52 Cl9 6.2(6) . . . . ?
C46 C47 C52 C51 -176.0(4) . . . . ?
C47 C48 C49 C50 -1.1(6) . . . . ?
C48 C47 C52 Cl9 -178.5(3) . . . . ?
C48 C47 C52 C51 -0.7(6) . . . . ?
C48 C49 C50 Cl8 -178.0(3) . . . . ?
C48 C49 C50 C51 1.9(7) . . . . ?
C49 C50 C51 C52 -2.1(7) . . . . ?
C50 C51 C52 Cl9 179.3(4) . . . . ?
C50 C51 C52 C47 1.5(7) . . . . ?
C52 C47 C48 Cl7 179.4(3) . . . . ?
C52 C47 C48 C49 0.4(6) . . . . ?
